data_4322831
loop_
_publ_author_name
'Helen A. Hinton'
'Hongli Chen'
'Thomas A. Hamor'
'Christopher J. Jones'
'Ferida S. McQuillan'
'Malcolm S. Tolley'

_publ_section_title
;
 Mono-, Bi-, and Trinuclear Metallocyclophanes Formed in Reactions between
 [Mo(NO){HB(3,5-Me2C3HN2)3}I2] and Xylenedithiols. The X-ray Crystal
 Structures of [Mo(NO){HB(3,5-Me2C3HN2)3}{1,4-(SCH2)2C6H4}n] (n= 2, 3)
;
_journal_name_full 'Inorganic Chemistry'
_journal_page_first 2933
_journal_page_last 2942
_journal_paper_doi 10.1021/ic971357f
_journal_volume 37
_journal_year 1998
_chemical_formula_sum 'C31 H38 B Mo N7 O S4'
_chemical_formula_weight 759.67
_chemical_name_systematic
; 
 ? 
;
_space_group_IT_number 33
_symmetry_cell_setting orthorhombic
_symmetry_space_group_name_Hall 'P 2c -2n'
_symmetry_space_group_name_H-M 'P n a 21'
_atom_sites_solution_hydrogens geom
_atom_sites_solution_primary direct
_atom_sites_solution_secondary difmap
_audit_creation_method SHELXL
_cell_angle_alpha 90.00
_cell_angle_beta 90.00
_cell_angle_gamma 90.00
_cell_formula_units_Z 4
_cell_length_a 16.193(8)
_cell_length_b 12.878(5)
_cell_length_c 16.620(5)
_cell_measurement_temperature 293(2)
_cell_volume 3466(2)
_computing_structure_refinement 'SHELXL-93 (Sheldrick, 1993)'
_computing_structure_solution Texsan
_diffrn_ambient_temperature 293(2)
_diffrn_radiation_monochromator graphite
_diffrn_radiation_source 'rotating anode'
_diffrn_radiation_type MoKa
_diffrn_radiation_wavelength 0.71069
_diffrn_reflns_av_R_equivalents 0.0588
_diffrn_reflns_av_sigmaI/netI 0.1058
_diffrn_reflns_limit_h_max 19
_diffrn_reflns_limit_h_min -19
_diffrn_reflns_limit_k_max 15
_diffrn_reflns_limit_k_min -15
_diffrn_reflns_limit_l_max 19
_diffrn_reflns_limit_l_min -19
_diffrn_reflns_number 13593
_diffrn_reflns_theta_max 25.29
_diffrn_reflns_theta_min 2.00
_exptl_absorpt_coefficient_mu 0.656
_exptl_crystal_density_diffrn 1.456
_exptl_crystal_F_000 1568
_refine_diff_density_max 0.324
_refine_diff_density_min -0.919
_refine_diff_density_rms 0.070
_refine_ls_abs_structure_details 'Flack H D (1983), Acta Cryst. A39, 876-881'
_refine_ls_abs_structure_Flack -0.03(8)
_refine_ls_extinction_method none
_refine_ls_goodness_of_fit_all 0.995
_refine_ls_goodness_of_fit_obs 0.972
_refine_ls_matrix_type full
_refine_ls_number_parameters 406
_refine_ls_number_reflns 5013
_refine_ls_number_restraints 1
_refine_ls_restrained_S_all 0.995
_refine_ls_restrained_S_obs 0.972
_refine_ls_R_factor_all 0.1133
_refine_ls_R_factor_obs 0.0646
_refine_ls_shift/esd_max 0.002
_refine_ls_shift/esd_mean 0.000
_refine_ls_structure_factor_coef Fsqd
_refine_ls_weighting_details 'w=1/[s^2^(Fo^2^)+( 0.0710P)^2^+0.0000P] where P=(Fo^2^+2Fc^2^)/3'
_refine_ls_weighting_scheme calc
_refine_ls_wR_factor_all 0.1561
_refine_ls_wR_factor_obs 0.1286
_reflns_number_observed 3626
_reflns_number_total 5013
_reflns_observed_criterion >2sigma(I)
_cod_data_source_file ic971357f_1.cif
_cod_data_source_block Structure7
_cod_depositor_comments
;
The following automatic conversions were performed:

'_refine_ls_weighting_scheme' value 'calc w=1/[s^2^(Fo^2^)+(
0.0710P)^2^+0.0000P] where P=(Fo^2^+2Fc^2^)/3' was changed to 'calc'.
New tag '_refine_ls_weighting_details' was created. The value of the
new tag was set to 'w=1/[s^2^(Fo^2^)+( 0.0710P)^2^+0.0000P] where
P=(Fo^2^+2Fc^2^)/3'.

Automatic conversion script
Id: cif_fix_values 3143 2015-03-26 13:38:13Z robertas 
;
_cod_original_cell_volume 3465.8(24)
_cod_database_code 4322831

loop_
_symmetry_equiv_pos_as_xyz
'x, y, z'
'-x, -y, z+1/2'
'-x+1/2, y+1/2, z+1/2'
'x+1/2, -y+1/2, z'

loop_
_atom_site_aniso_label
_atom_site_aniso_U_11
_atom_site_aniso_U_22
_atom_site_aniso_U_33
_atom_site_aniso_U_23
_atom_site_aniso_U_13
_atom_site_aniso_U_12
Mo1 0.0462(4) 0.0406(4) 0.0410(4) -0.0006(6) -0.0002(5) 0.0023(6)
S1 0.060(2) 0.051(2) 0.0389(14) 0.0027(13) -0.0025(14) -0.008(2)
S2 0.114(3) 0.070(2) 0.042(2) -0.001(2) 0.000(2) -0.013(2)
S3 0.082(3) 0.060(2) 0.060(2) 0.003(2) 0.013(2) 0.000(2)
S4 0.054(2) 0.050(2) 0.0407(15) -0.0057(13) -0.0027(14) 0.0057(15)
O1 0.069(6) 0.066(7) 0.080(6) -0.008(5) -0.005(5) 0.003(5)
N1 0.040(5) 0.058(7) 0.048(5) 0.009(5) -0.012(4) -0.001(5)
N2 0.051(5) 0.052(6) 0.030(4) 0.006(4) 0.011(4) -0.011(5)
N3 0.047(5) 0.053(6) 0.043(5) -0.017(5) -0.017(4) 0.002(6)
N4 0.029(5) 0.055(6) 0.039(5) -0.010(4) -0.008(4) 0.014(4)
N5 0.036(5) 0.034(5) 0.034(5) 0.009(4) 0.000(4) -0.013(4)
N6 0.027(5) 0.033(5) 0.065(6) -0.011(4) 0.005(4) -0.002(4)
N7 0.070(7) 0.080(8) 0.023(5) 0.003(5) -0.001(5) -0.022(6)
C1 0.046(8) 0.095(12) 0.048(8) 0.001(7) 0.020(6) 0.012(7)
C2 0.032(7) 0.070(11) 0.068(8) -0.001(6) 0.002(6) -0.003(6)
C3 0.040(6) 0.065(9) 0.081(9) -0.005(7) -0.005(6) 0.000(7)
C4 0.042(6) 0.054(7) 0.049(6) 0.003(6) -0.008(5) -0.011(7)
C5 0.078(9) 0.094(10) 0.030(6) -0.008(7) -0.015(5) 0.000(9)
C6 0.066(8) 0.049(7) 0.057(7) -0.005(5) -0.007(6) -0.018(6)
C7 0.030(6) 0.031(6) 0.085(8) -0.002(6) 0.013(6) 0.002(5)
C8 0.057(8) 0.022(6) 0.062(7) 0.012(5) 0.013(6) 0.002(5)
C9 0.033(7) 0.046(8) 0.063(8) 0.000(6) 0.011(6) 0.004(6)
C10 0.080(11) 0.071(11) 0.065(9) 0.001(7) 0.005(7) 0.011(8)
C11 0.063(8) 0.055(8) 0.083(10) 0.000(6) -0.007(7) 0.015(7)
C12 0.029(6) 0.027(6) 0.084(8) -0.002(6) 0.007(6) -0.008(5)
C13 0.050(8) 0.032(8) 0.122(11) -0.035(8) 0.006(8) -0.004(6)
C14 0.047(8) 0.069(10) 0.058(8) -0.030(7) 0.018(6) 0.001(7)
C15 0.082(11) 0.060(9) 0.062(8) -0.017(6) 0.021(7) -0.005(8)
C16 0.060(9) 0.066(10) 0.060(8) 0.018(6) 0.007(6) 0.024(7)
C17 0.066(9) 0.034(7) 0.058(7) 0.007(6) -0.002(6) 0.004(6)
C18 0.064(9) 0.055(9) 0.049(7) 0.016(6) -0.007(6) -0.005(7)
C19 0.057(9) 0.050(8) 0.071(9) -0.008(7) -0.008(7) 0.002(7)
C20 0.052(8) 0.057(8) 0.050(7) -0.004(6) -0.011(5) -0.026(7)
C21 0.068(9) 0.051(8) 0.062(8) 0.019(6) 0.000(7) -0.014(7)
C22 0.046(8) 0.043(7) 0.072(9) 0.011(6) -0.003(6) -0.007(6)
C23 0.065(9) 0.093(11) 0.056(8) 0.006(7) 0.013(6) -0.022(8)
C24 0.059(7) 0.085(9) 0.076(9) 0.013(8) -0.022(7) -0.012(7)
C25 0.081(9) 0.072(9) 0.024(5) 0.001(6) -0.008(5) 0.004(7)
C26 0.073(8) 0.070(8) 0.003(5) -0.006(4) 0.000(4) 0.004(7)
C27 0.054(8) 0.038(8) 0.084(9) -0.011(6) -0.015(7) 0.018(6)
C28 0.023(6) 0.048(7) 0.054(7) -0.001(6) 0.007(5) -0.013(5)
C29 0.078(9) 0.073(10) 0.024(6) 0.016(5) -0.012(6) 0.008(7)
C30 0.062(10) 0.062(9) 0.083(10) -0.013(7) -0.015(7) 0.023(7)
C31 0.065(9) 0.054(8) 0.046(7) -0.009(6) 0.013(6) -0.002(6)
B1 0.040(7) 0.049(8) 0.078(9) 0.014(9) 0.002(6) 0.033(8)

loop_
_atom_site_label
_atom_site_type_symbol
_atom_site_fract_x
_atom_site_fract_y
_atom_site_fract_z
_atom_site_U_iso_or_equiv
_atom_site_thermal_displace_type
_atom_site_occupancy
_atom_site_calc_flag
_atom_site_refinement_flags
_atom_site_disorder_group
Mo1 Mo 0.35587(5) -0.00428(8) -0.05762(6) 0.0426(2) Uani 1 d . .
S1 S 0.2918(2) -0.1408(2) 0.01124(15) 0.0499(7) Uani 1 d . .
S2 S 0.2102(3) -0.0653(3) 0.4804(2) 0.0753(11) Uani 1 d . .
S3 S 0.2203(2) 0.0903(3) 0.4681(2) 0.0675(10) Uani 1 d . .
S4 S 0.3143(2) 0.1429(2) 0.01730(15) 0.0482(7) Uani 1 d . .
O1 O 0.5105(6) -0.0186(6) 0.0355(5) 0.071(3) Uani 1 d . .
N1 N 0.4480(5) -0.0148(7) -0.0056(5) 0.048(2) Uani 1 d . .
N2 N 0.2326(5) 0.0092(7) -0.1200(4) 0.044(2) Uani 1 d . .
N3 N 0.2332(5) 0.0042(8) -0.2055(5) 0.048(2) Uani 1 d . .
N4 N 0.4084(5) 0.0943(7) -0.1554(5) 0.041(2) Uani 1 d . .
N5 N 0.3722(5) 0.0903(6) -0.2307(5) 0.035(2) Uani 1 d . .
N6 N 0.3853(5) -0.1172(6) -0.1558(5) 0.041(2) Uani 1 d . .
N7 N 0.3592(6) -0.1015(9) -0.2333(5) 0.058(3) Uani 1 d . .
C1 C 0.1252(8) 0.0212(10) -0.0120(7) 0.063(4) Uani 1 d . .
H1A H 0.1725(8) 0.0223(10) 0.0229(7) 0.094 Uiso 1 calc R .
H1B H 0.0923(8) -0.0390(10) -0.0004(7) 0.094 Uiso 1 calc R .
H1C H 0.0928(8) 0.0827(10) -0.0034(7) 0.094 Uiso 1 calc R .
C2 C 0.1536(7) 0.0174(11) -0.0987(8) 0.056(4) Uani 1 d . .
C3 C 0.1038(8) 0.0150(9) -0.1659(8) 0.062(3) Uani 1 d . .
H3 H 0.0464(8) 0.0174(9) -0.1663(8) 0.074 Uiso 1 calc R .
C4 C 0.1542(6) 0.0083(9) -0.2323(6) 0.048(3) Uani 1 d . .
C5 C 0.1309(7) 0.0047(10) -0.3192(6) 0.067(4) Uani 1 d . .
H5A H 0.1799(7) 0.0000(10) -0.3514(6) 0.101 Uiso 1 calc R .
H5B H 0.1011(7) 0.0666(10) -0.3330(6) 0.101 Uiso 1 calc R .
H5C H 0.0967(7) -0.0549(10) -0.3289(6) 0.101 Uiso 1 calc R .
C6 C 0.5198(8) 0.1965(9) -0.0882(6) 0.057(3) Uani 1 d . .
H6A H 0.5069(8) 0.1522(9) -0.0434(6) 0.086 Uiso 1 calc R .
H6B H 0.5103(8) 0.2676(9) -0.0734(6) 0.086 Uiso 1 calc R .
H6C H 0.5768(8) 0.1876(9) -0.1027(6) 0.086 Uiso 1 calc R .
C7 C 0.4661(7) 0.1687(8) -0.1582(7) 0.049(3) Uani 1 d . .
C8 C 0.4649(7) 0.2139(8) -0.2348(7) 0.047(3) Uani 1 d . .
H8 H 0.4983(7) 0.2681(8) -0.2524(7) 0.056 Uiso 1 calc R .
C9 C 0.4063(7) 0.1646(9) -0.2784(7) 0.047(3) Uani 1 d . .
C10 C 0.3797(8) 0.1821(11) -0.3636(7) 0.072(4) Uani 1 d . .
H10A H 0.3364(8) 0.1341(11) -0.3771(7) 0.108 Uiso 1 calc R .
H10B H 0.4258(8) 0.1715(11) -0.3990(7) 0.108 Uiso 1 calc R .
H10C H 0.3598(8) 0.2519(11) -0.3695(7) 0.108 Uiso 1 calc R .
C11 C 0.4709(8) -0.2507(10) -0.0816(7) 0.067(4) Uani 1 d . .
H11A H 0.4612(8) -0.2059(10) -0.0364(7) 0.100 Uiso 1 calc R .
H11B H 0.5293(8) -0.2572(10) -0.0903(7) 0.100 Uiso 1 calc R .
H11C H 0.4478(8) -0.3179(10) -0.0709(7) 0.100 Uiso 1 calc R .
C12 C 0.4319(7) -0.2063(8) -0.1539(7) 0.047(3) Uani 1 d . .
C13 C 0.4324(8) -0.2494(10) -0.2327(9) 0.068(4) Uani 1 d . .
H13 H 0.4562(8) -0.3112(10) -0.2498(9) 0.081 Uiso 1 calc R .
C14 C 0.3896(8) -0.1785(11) -0.2773(7) 0.058(4) Uani 1 d . .
C15 C 0.3741(8) -0.1845(10) -0.3689(7) 0.068(4) Uani 1 d . .
H15A H 0.3425(8) -0.1252(10) -0.3857(7) 0.102 Uiso 1 calc R .
H15B H 0.3441(8) -0.2468(10) -0.3811(7) 0.102 Uiso 1 calc R .
H15C H 0.4260(8) -0.1851(10) -0.3967(7) 0.102 Uiso 1 calc R .
C16 C 0.3492(8) -0.1719(10) 0.1018(7) 0.062(4) Uani 1 d . .
H16A H 0.3666(8) -0.2439(10) 0.0996(7) 0.074 Uiso 1 calc R .
H16B H 0.3984(8) -0.1290(10) 0.1042(7) 0.074 Uiso 1 calc R .
C17 C 0.2974(7) -0.1542(9) 0.1784(7) 0.053(3) Uani 1 d . .
C18 C 0.2452(7) -0.0677(10) 0.1833(7) 0.056(3) Uani 1 d . .
H18 H 0.2420(7) -0.0207(10) 0.1409(7) 0.067 Uiso 1 calc R .
C19 C 0.1972(8) -0.0525(10) 0.2541(8) 0.059(3) Uani 1 d . .
H19 H 0.1611(8) 0.0035(10) 0.2575(8) 0.071 Uiso 1 calc R .
C20 C 0.2042(7) -0.1216(10) 0.3185(6) 0.053(3) Uani 1 d . .
C21 C 0.2583(8) -0.2052(10) 0.3123(7) 0.061(3) Uani 1 d . .
H21 H 0.2633(8) -0.2512(10) 0.3552(7) 0.073 Uiso 1 calc R .
C22 C 0.3047(7) -0.2210(9) 0.2432(7) 0.053(3) Uani 1 d . .
H22 H 0.3411(7) -0.2768(9) 0.2405(7) 0.064 Uiso 1 calc R .
C23 C 0.1541(8) -0.1082(12) 0.3945(6) 0.071(4) Uani 1 d . .
H23A H 0.1284(8) -0.1742(12) 0.4074(6) 0.085 Uiso 1 calc R .
H23B H 0.1103(8) -0.0588(12) 0.3839(6) 0.085 Uiso 1 calc R .
C24 C 0.3244(7) 0.1130(11) 0.4304(7) 0.073(4) Uani 1 d . .
H24A H 0.3461(7) 0.1737(11) 0.4577(7) 0.088 Uiso 1 calc R .
H24B H 0.3583(7) 0.0544(11) 0.4465(7) 0.088 Uiso 1 calc R .
C25 C 0.3365(8) 0.1287(10) 0.3424(6) 0.059(3) Uani 1 d . .
C26 C 0.3875(7) 0.0615(9) 0.3022(5) 0.049(3) Uani 1 d . .
H26 H 0.4098(7) 0.0047(9) 0.3292(5) 0.059 Uiso 1 calc R .
C27 C 0.4066(7) 0.0774(9) 0.2209(7) 0.059(3) Uani 1 d . .
H27 H 0.4437(7) 0.0338(9) 0.1948(7) 0.070 Uiso 1 calc R .
C28 C 0.3693(6) 0.1591(9) 0.1791(7) 0.041(3) Uani 1 d . .
C29 C 0.3157(8) 0.2220(10) 0.2190(6) 0.059(4) Uani 1 d . .
H29 H 0.2888(8) 0.2748(10) 0.1911(6) 0.070 Uiso 1 calc R .
C30 C 0.3005(8) 0.2091(10) 0.2993(8) 0.069(4) Uani 1 d . .
H30 H 0.2654(8) 0.2551(10) 0.3256(8) 0.083 Uiso 1 calc R .
C31 C 0.3907(7) 0.1852(9) 0.0900(6) 0.055(3) Uani 1 d . .
H31A H 0.4432(7) 0.1531(9) 0.0768(6) 0.066 Uiso 1 calc R .
H31B H 0.3976(7) 0.2597(9) 0.0851(6) 0.066 Uiso 1 calc R .
B1 B 0.3132(8) 0.0006(11) -0.2532(9) 0.056(4) Uani 1 d . .
H1 H 0.3009(8) 0.0032(11) -0.3109(9) 0.067 Uiso 1 calc R .

loop_
_atom_type_symbol
_atom_type_description
_atom_type_scat_dispersion_real
_atom_type_scat_dispersion_imag
_atom_type_scat_source
C C 0.0033 0.0016 'International Tables Vol C Tables 4.2.6.8 and 6.1.1.4'
H H 0.0000 0.0000 'International Tables Vol C Tables 4.2.6.8 and 6.1.1.4'
N N 0.0061 0.0033 'International Tables Vol C Tables 4.2.6.8 and 6.1.1.4'
O O 0.0106 0.0060 'International Tables Vol C Tables 4.2.6.8 and 6.1.1.4'
B B 0.0013 0.0007 'International Tables Vol C Tables 4.2.6.8 and 6.1.1.4'
S S 0.1246 0.1234 'International Tables Vol C Tables 4.2.6.8 and 6.1.1.4'
Mo Mo -1.6832 0.6857 'International Tables Vol C Tables 4.2.6.8 and 6.1.1.4'

loop_
_geom_angle_atom_site_label_1
_geom_angle_atom_site_label_2
_geom_angle_atom_site_label_3
_geom_angle
_geom_angle_site_symmetry_1
_geom_angle_site_symmetry_3
_geom_angle_publ_flag
N1 Mo1 N4 94.6(4) . . ?
N1 Mo1 N6 97.5(4) . . ?
N4 Mo1 N6 76.0(3) . . ?
N1 Mo1 N2 177.4(4) . . ?
N4 Mo1 N2 87.6(3) . . ?
N6 Mo1 N2 84.4(3) . . ?
N1 Mo1 S1 94.5(3) . . ?
N4 Mo1 S1 162.3(2) . . ?
N6 Mo1 S1 87.9(2) . . ?
N2 Mo1 S1 83.7(2) . . ?
N1 Mo1 S4 92.6(3) . . ?
N4 Mo1 S4 92.1(2) . . ?
N6 Mo1 S4 164.9(2) . . ?
N2 Mo1 S4 85.9(2) . . ?
S1 Mo1 S4 102.60(10) . . ?
C16 S1 Mo1 110.1(5) . . ?
C23 S2 S3 105.6(5) . . ?
C24 S3 S2 105.6(5) . . ?
C31 S4 Mo1 113.4(4) . . ?
O1 N1 Mo1 175.5(8) . . ?
C2 N2 N3 106.0(9) . . ?
C2 N2 Mo1 137.2(8) . . ?
N3 N2 Mo1 116.7(6) . . ?
C4 N3 N2 108.7(8) . . ?
C4 N3 B1 129.4(9) . . ?
N2 N3 B1 121.9(8) . . ?
C7 N4 N5 106.9(8) . . ?
C7 N4 Mo1 134.3(7) . . ?
N5 N4 Mo1 118.5(6) . . ?
C9 N5 N4 109.2(9) . . ?
C9 N5 B1 129.5(9) . . ?
N4 N5 B1 120.6(8) . . ?
N7 N6 C12 108.3(9) . . ?
N7 N6 Mo1 121.6(7) . . ?
C12 N6 Mo1 130.1(7) . . ?
C14 N7 N6 107.1(11) . . ?
C14 N7 B1 134.1(11) . . ?
N6 N7 B1 118.3(10) . . ?
N2 C2 C3 110.2(11) . . ?
N2 C2 C1 123.2(10) . . ?
C3 C2 C1 126.5(10) . . ?
C4 C3 C2 107.7(10) . . ?
N3 C4 C3 107.4(9) . . ?
N3 C4 C5 123.7(10) . . ?
C3 C4 C5 128.9(10) . . ?
N4 C7 C8 108.6(10) . . ?
N4 C7 C6 123.3(10) . . ?
C8 C7 C6 128.0(10) . . ?
C9 C8 C7 107.6(10) . . ?
C8 C9 N5 107.6(10) . . ?
C8 C9 C10 129.7(12) . . ?
N5 C9 C10 122.7(11) . . ?
N6 C12 C13 108.0(10) . . ?
N6 C12 C11 125.3(10) . . ?
C13 C12 C11 126.7(10) . . ?
C14 C13 C12 103.7(10) . . ?
N7 C14 C13 112.8(12) . . ?
N7 C14 C15 121.4(13) . . ?
C13 C14 C15 125.8(12) . . ?
C17 C16 S1 112.0(8) . . ?
C22 C17 C18 120.1(11) . . ?
C22 C17 C16 120.3(10) . . ?
C18 C17 C16 119.6(10) . . ?
C17 C18 C19 119.1(11) . . ?
C20 C19 C18 120.1(12) . . ?
C21 C20 C19 119.2(11) . . ?
C21 C20 C23 119.2(11) . . ?
C19 C20 C23 121.7(13) . . ?
C22 C21 C20 121.0(11) . . ?
C17 C22 C21 120.4(12) . . ?
C20 C23 S2 115.6(9) . . ?
C25 C24 S3 118.7(9) . . ?
C26 C25 C30 118.2(11) . . ?
C26 C25 C24 118.1(11) . . ?
C30 C25 C24 123.6(12) . . ?
C25 C26 C27 120.7(11) . . ?
C28 C27 C26 119.6(11) . . ?
C29 C28 C27 118.9(11) . . ?
C29 C28 C31 118.5(11) . . ?
C27 C28 C31 122.5(11) . . ?
C28 C29 C30 121.2(12) . . ?
C29 C30 C25 121.3(12) . . ?
C28 C31 S4 114.6(8) . . ?
N3 B1 N5 112.2(10) . . ?
N3 B1 N7 108.9(10) . . ?
N5 B1 N7 106.6(9) . . ?

loop_
_geom_bond_atom_site_label_1
_geom_bond_atom_site_label_2
_geom_bond_distance
_geom_bond_site_symmetry_2
_geom_bond_publ_flag
Mo1 N1 1.729(8) . ?
Mo1 N4 2.230(9) . ?
Mo1 N6 2.237(8) . ?
Mo1 N2 2.256(9) . ?
Mo1 S1 2.340(3) . ?
Mo1 S4 2.365(3) . ?
S1 C16 1.813(11) . ?
S2 C23 1.781(12) . ?
S2 S3 2.020(5) . ?
S3 C24 1.822(13) . ?
S4 C31 1.814(11) . ?
O1 N1 1.223(11) . ?
N2 C2 1.332(14) . ?
N2 N3 1.422(10) . ?
N3 C4 1.355(13) . ?
N3 B1 1.52(2) . ?
N4 C7 1.340(13) . ?
N4 N5 1.384(10) . ?
N5 C9 1.360(13) . ?
N5 B1 1.54(2) . ?
N6 N7 1.370(11) . ?
N6 C12 1.373(13) . ?
N7 C14 1.327(15) . ?
N7 B1 1.55(2) . ?
C1 C2 1.514(14) . ?
C2 C3 1.38(2) . ?
C3 C4 1.38(2) . ?
C4 C5 1.493(14) . ?
C6 C7 1.50(2) . ?
C7 C8 1.40(2) . ?
C8 C9 1.353(15) . ?
C9 C10 1.497(15) . ?
C11 C12 1.474(15) . ?
C12 C13 1.42(2) . ?
C13 C14 1.36(2) . ?
C14 C15 1.54(2) . ?
C16 C17 1.54(2) . ?
C17 C22 1.38(2) . ?
C17 C18 1.401(15) . ?
C18 C19 1.42(2) . ?
C19 C20 1.40(2) . ?
C20 C21 1.39(2) . ?
C20 C23 1.511(15) . ?
C21 C22 1.39(2) . ?
C24 C25 1.49(2) . ?
C25 C26 1.37(2) . ?
C25 C30 1.39(2) . ?
C26 C27 1.402(14) . ?
C27 C28 1.397(15) . ?
C28 C29 1.36(2) . ?
C28 C31 1.558(14) . ?
C29 C30 1.368(15) . ?

loop_
_geom_torsion_atom_site_label_1
_geom_torsion_atom_site_label_2
_geom_torsion_atom_site_label_3
_geom_torsion_atom_site_label_4
_geom_torsion
_geom_torsion_site_symmetry_1
_geom_torsion_site_symmetry_2
_geom_torsion_site_symmetry_3
_geom_torsion_site_symmetry_4
_geom_torsion_publ_flag
N1 Mo1 S1 C16 15.6(5) . . . . ?
N4 Mo1 S1 C16 136.5(8) . . . . ?
N6 Mo1 S1 C16 112.9(5) . . . . ?
N2 Mo1 S1 C16 -162.4(5) . . . . ?
S4 Mo1 S1 C16 -78.1(4) . . . . ?
C23 S2 S3 C24 -100.8(6) . . . . ?
N1 Mo1 S4 C31 2.2(5) . . . . ?
N4 Mo1 S4 C31 -92.5(4) . . . . ?
N6 Mo1 S4 C31 -129.6(9) . . . . ?
N2 Mo1 S4 C31 -180.0(4) . . . . ?
S1 Mo1 S4 C31 97.4(4) . . . . ?
N4 Mo1 N1 O1 115.8(107) . . . . ?
N6 Mo1 N1 O1 -167.8(106) . . . . ?
N2 Mo1 N1 O1 -31.7(167) . . . . ?
S1 Mo1 N1 O1 -79.3(107) . . . . ?
S4 Mo1 N1 O1 23.5(107) . . . . ?
N1 Mo1 N2 C2 4.2(88) . . . . ?
N4 Mo1 N2 C2 -143.5(13) . . . . ?
N6 Mo1 N2 C2 140.4(13) . . . . ?
S1 Mo1 N2 C2 52.0(12) . . . . ?
S4 Mo1 N2 C2 -51.2(12) . . . . ?
N1 Mo1 N2 N3 -172.6(79) . . . . ?
N4 Mo1 N2 N3 39.8(7) . . . . ?
N6 Mo1 N2 N3 -36.3(7) . . . . ?
S1 Mo1 N2 N3 -124.8(7) . . . . ?
S4 Mo1 N2 N3 132.0(7) . . . . ?
C2 N2 N3 C4 -0.7(13) . . . . ?
Mo1 N2 N3 C4 177.0(7) . . . . ?
C2 N2 N3 B1 176.4(11) . . . . ?
Mo1 N2 N3 B1 -5.9(14) . . . . ?
N1 Mo1 N4 C7 -35.0(10) . . . . ?
N6 Mo1 N4 C7 -131.6(9) . . . . ?
N2 Mo1 N4 C7 143.5(9) . . . . ?
S1 Mo1 N4 C7 -155.9(7) . . . . ?
S4 Mo1 N4 C7 57.7(9) . . . . ?
N1 Mo1 N4 N5 152.4(7) . . . . ?
N6 Mo1 N4 N5 55.9(7) . . . . ?
N2 Mo1 N4 N5 -29.0(7) . . . . ?
S1 Mo1 N4 N5 31.6(12) . . . . ?
S4 Mo1 N4 N5 -114.8(6) . . . . ?
C7 N4 N5 C9 -1.8(11) . . . . ?
Mo1 N4 N5 C9 172.6(7) . . . . ?
C7 N4 N5 B1 169.6(9) . . . . ?
Mo1 N4 N5 B1 -16.0(11) . . . . ?
N1 Mo1 N6 N7 -143.5(8) . . . . ?
N4 Mo1 N6 N7 -50.6(7) . . . . ?
N2 Mo1 N6 N7 38.3(7) . . . . ?
S1 Mo1 N6 N7 122.2(7) . . . . ?
S4 Mo1 N6 N7 -12.2(14) . . . . ?
N1 Mo1 N6 C12 33.3(9) . . . . ?
N4 Mo1 N6 C12 126.2(9) . . . . ?
N2 Mo1 N6 C12 -144.9(9) . . . . ?
S1 Mo1 N6 C12 -61.0(8) . . . . ?
S4 Mo1 N6 C12 164.6(7) . . . . ?
C12 N6 N7 C14 -0.5(12) . . . . ?
Mo1 N6 N7 C14 177.0(7) . . . . ?
C12 N6 N7 B1 -173.5(9) . . . . ?
Mo1 N6 N7 B1 3.9(12) . . . . ?
N3 N2 C2 C3 1.6(14) . . . . ?
Mo1 N2 C2 C3 -175.3(9) . . . . ?
N3 N2 C2 C1 177.8(13) . . . . ?
Mo1 N2 C2 C1 0.8(22) . . . . ?
N2 C2 C3 C4 -2.0(16) . . . . ?
C1 C2 C3 C4 -178.0(13) . . . . ?
N2 N3 C4 C3 -0.5(14) . . . . ?
B1 N3 C4 C3 -177.3(12) . . . . ?
N2 N3 C4 C5 -179.9(10) . . . . ?
B1 N3 C4 C5 3.3(21) . . . . ?
C2 C3 C4 N3 1.5(15) . . . . ?
C2 C3 C4 C5 -179.2(12) . . . . ?
N5 N4 C7 C8 1.6(11) . . . . ?
Mo1 N4 C7 C8 -171.5(7) . . . . ?
N5 N4 C7 C6 -179.5(10) . . . . ?
Mo1 N4 C7 C6 7.4(16) . . . . ?
N4 C7 C8 C9 -0.8(12) . . . . ?
C6 C7 C8 C9 -179.7(11) . . . . ?
C7 C8 C9 N5 -0.3(12) . . . . ?
C7 C8 C9 C10 180.0(12) . . . . ?
N4 N5 C9 C8 1.3(12) . . . . ?
B1 N5 C9 C8 -169.1(10) . . . . ?
N4 N5 C9 C10 -178.9(10) . . . . ?
B1 N5 C9 C10 10.6(18) . . . . ?
N7 N6 C12 C13 -2.0(11) . . . . ?
Mo1 N6 C12 C13 -179.2(7) . . . . ?
N7 N6 C12 C11 -179.6(11) . . . . ?
Mo1 N6 C12 C11 3.3(15) . . . . ?
N6 C12 C13 C14 3.6(13) . . . . ?
C11 C12 C13 C14 -178.9(12) . . . . ?
N6 N7 C14 C13 3.0(14) . . . . ?
B1 N7 C14 C13 174.5(12) . . . . ?
N6 N7 C14 C15 -178.7(11) . . . . ?
B1 N7 C14 C15 -7.2(21) . . . . ?
C12 C13 C14 N7 -4.1(15) . . . . ?
C12 C13 C14 C15 177.6(12) . . . . ?
Mo1 S1 C16 C17 117.8(9) . . . . ?
S1 C16 C17 C22 142.9(10) . . . . ?
S1 C16 C17 C18 -39.7(15) . . . . ?
C22 C17 C18 C19 -3.1(17) . . . . ?
C16 C17 C18 C19 179.6(11) . . . . ?
C17 C18 C19 C20 1.9(17) . . . . ?
C18 C19 C20 C21 -0.3(17) . . . . ?
C18 C19 C20 C23 -179.8(11) . . . . ?
C19 C20 C21 C22 -0.3(17) . . . . ?
C23 C20 C21 C22 179.3(11) . . . . ?
C18 C17 C22 C21 2.6(18) . . . . ?
C16 C17 C22 C21 179.9(11) . . . . ?
C20 C21 C22 C17 -0.9(18) . . . . ?
C21 C20 C23 S2 72.9(14) . . . . ?
C19 C20 C23 S2 -107.5(12) . . . . ?
S3 S2 C23 C20 81.3(11) . . . . ?
S2 S3 C24 C25 97.9(11) . . . . ?
S3 C24 C25 C26 -120.9(12) . . . . ?
S3 C24 C25 C30 60.7(17) . . . . ?
C30 C25 C26 C27 3.7(19) . . . . ?
C24 C25 C26 C27 -174.8(11) . . . . ?
C25 C26 C27 C28 -3.7(18) . . . . ?
C26 C27 C28 C29 0.5(17) . . . . ?
C26 C27 C28 C31 176.8(11) . . . . ?
C27 C28 C29 C30 2.7(19) . . . . ?
C31 C28 C29 C30 -173.7(11) . . . . ?
C28 C29 C30 C25 -2.8(21) . . . . ?
C26 C25 C30 C29 -0.5(20) . . . . ?
C24 C25 C30 C29 177.9(12) . . . . ?
C29 C28 C31 S4 -80.5(13) . . . . ?
C27 C28 C31 S4 103.2(11) . . . . ?
Mo1 S4 C31 C28 -105.7(8) . . . . ?
C4 N3 B1 N5 123.3(13) . . . . ?
N2 N3 B1 N5 -53.1(14) . . . . ?
C4 N3 B1 N7 -118.8(13) . . . . ?
N2 N3 B1 N7 64.7(15) . . . . ?
C9 N5 B1 N3 -123.0(12) . . . . ?
N4 N5 B1 N3 67.6(12) . . . . ?
C9 N5 B1 N7 117.8(12) . . . . ?
N4 N5 B1 N7 -51.7(12) . . . . ?
C14 N7 B1 N3 126.2(13) . . . . ?
N6 N7 B1 N3 -63.0(13) . . . . ?
C14 N7 B1 N5 -112.5(14) . . . . ?
N6 N7 B1 N5 58.3(12) . . . . ?
